data_4517848
loop_
_publ_author_name
'Li, Ya'
'Zhang, Pan'
'Liu, Yue-Jin'
'Yu, Zhi-Xiang'
'Shi, Bing-Feng'

_publ_section_title
;
 Remote \g-C(sp3)--H Alkylation of Aliphatic Carboxamides via an
 Unexpected Regiodetermining Pd Migration Process: Reaction Development
 and Mechanistic Study
;
_journal_name_full 'ACS Catalysis'
_journal_page_first 8212
_journal_page_last 8222
_journal_paper_doi 10.1021/acscatal.0c02025
_journal_year 2020
_chemical_formula_moiety 'C25 H24 N2 O2 Pd'
_chemical_formula_sum 'C25 H24 N2 O2 Pd'
_chemical_formula_weight 490.86
_space_group_crystal_system triclinic
_space_group_IT_number 2
_space_group_name_Hall '-P 1'
_space_group_name_H-M_alt 'P -1'
_atom_sites_solution_hydrogens geom
_atom_sites_solution_primary dual
_audit_creation_date 2018-08-14
_audit_creation_method
;
Olex2 1.2
(compiled 2018.05.29 svn.r3508 for OlexSys, GUI svn.r5506)
;
_cell_angle_alpha 103.496(5)
_cell_angle_beta 93.933(4)
_cell_angle_gamma 90.760(4)
_cell_formula_units_Z 2
_cell_length_a 9.3968(5)
_cell_length_b 9.4840(5)
_cell_length_c 11.9025(6)
_cell_measurement_reflns_used 3581
_cell_measurement_temperature 296(2)
_cell_measurement_theta_max 29.2577
_cell_measurement_theta_min 1.7608
_cell_volume 1028.55(10)
_computing_cell_refinement
;
CrysAlisPro, Agilent Technologies,
Version 1.171.35.11 (release 16-05-2011 CrysAlis171 .NET)
(compiled May 16 2011,17:55:39)
;
_computing_data_collection
;
CrysAlisPro, Agilent Technologies,
Version 1.171.35.11 (release 16-05-2011 CrysAlis171 .NET)
(compiled May 16 2011,17:55:39)
;
_computing_data_reduction
;
CrysAlisPro, Agilent Technologies,
Version 1.171.35.11 (release 16-05-2011 CrysAlis171 .NET)
(compiled May 16 2011,17:55:39)
;
_computing_molecular_graphics 'Olex2 (Dolomanov et al., 2009)'
_computing_publication_material 'Olex2 (Dolomanov et al., 2009)'
_computing_structure_refinement 'ShelXL (Sheldrick, 2015)'
_computing_structure_solution 'ShelXT (Sheldrick, 2015)'
_diffrn_ambient_temperature 296.15
_diffrn_detector_area_resol_mean 10.3592
_diffrn_measured_fraction_theta_full 0.996
_diffrn_measured_fraction_theta_max 0.996
_diffrn_measurement_details
;
#__ type_ start__ end____ width___ exp.time_
  1 omega  -35.00   54.00   1.0000   20.0000
omega____ theta____ kappa____ phi______ frames
    -      -11.3121   77.0000    0.0000 89

#__ type_ start__ end____ width___ exp.time_
  2 omega   -2.00   90.00   1.0000   20.0000
omega____ theta____ kappa____ phi______ frames
    -       11.6246   77.0000  -90.0000 92

#__ type_ start__ end____ width___ exp.time_
  3 omega  -16.00   76.00   1.0000   20.0000
omega____ theta____ kappa____ phi______ frames
    -       11.6246   77.0000  150.0000 92
;
_diffrn_measurement_device_type 'Xcalibur, Atlas, Gemini ultra'
_diffrn_measurement_method '\w scans'
_diffrn_orient_matrix_UB_11 -0.0742184000
_diffrn_orient_matrix_UB_12 -0.0170218000
_diffrn_orient_matrix_UB_13 -0.0045897000
_diffrn_orient_matrix_UB_21 -0.0027957000
_diffrn_orient_matrix_UB_22 -0.0029996000
_diffrn_orient_matrix_UB_23 -0.0602184000
_diffrn_orient_matrix_UB_31 0.0146159000
_diffrn_orient_matrix_UB_32 -0.0749814000
_diffrn_orient_matrix_UB_33 -0.0113600000
_diffrn_radiation_monochromator graphite
_diffrn_radiation_type MoK\a
_diffrn_radiation_wavelength 0.71073
_diffrn_reflns_av_R_equivalents 0.0464
_diffrn_reflns_av_unetI/netI 0.0715
_diffrn_reflns_Laue_measured_fraction_full 0.996
_diffrn_reflns_Laue_measured_fraction_max 0.996
_diffrn_reflns_limit_h_max 7
_diffrn_reflns_limit_h_min -11
_diffrn_reflns_limit_k_max 11
_diffrn_reflns_limit_k_min -11
_diffrn_reflns_limit_l_max 13
_diffrn_reflns_limit_l_min -14
_diffrn_reflns_number 6866
_diffrn_reflns_point_group_measured_fraction_full 0.996
_diffrn_reflns_point_group_measured_fraction_max 0.996
_diffrn_reflns_theta_full 25.242
_diffrn_reflns_theta_max 25.347
_diffrn_reflns_theta_min 2.173
_diffrn_source 'Enhance (Mo) X-ray Source'
_exptl_absorpt_coefficient_mu 0.927
_exptl_absorpt_correction_T_max 1.00000
_exptl_absorpt_correction_T_min 0.81943
_exptl_absorpt_correction_type multi-scan
_exptl_absorpt_process_details
;
CrysAlisPro, Agilent Technologies,
Version 1.171.35.11 (release 16-05-2011 CrysAlis171 .NET)
(compiled May 16 2011,17:55:39)
Empirical absorption correction using spherical harmonics,
 implemented in SCALE3 ABSPACK scaling algorithm.
;
_exptl_crystal_colour yellow
_exptl_crystal_colour_primary yellow
_exptl_crystal_density_diffrn 1.585
_exptl_crystal_description needle
_exptl_crystal_F_000 500
_exptl_crystal_size_max 0.36
_exptl_crystal_size_mid 0.26
_exptl_crystal_size_min 0.18
_refine_diff_density_max 0.497
_refine_diff_density_min -0.586
_refine_diff_density_rms 0.094
_refine_ls_extinction_method none
_refine_ls_goodness_of_fit_ref 1.072
_refine_ls_hydrogen_treatment constr
_refine_ls_matrix_type full
_refine_ls_number_parameters 273
_refine_ls_number_reflns 3750
_refine_ls_number_restraints 0
_refine_ls_restrained_S_all 1.072
_refine_ls_R_factor_all 0.0556
_refine_ls_R_factor_gt 0.0407
_refine_ls_shift/su_max 0.000
_refine_ls_shift/su_mean 0.000
_refine_ls_structure_factor_coef Fsqd
_refine_ls_weighting_details 'w=1/[\s^2^(Fo^2^)+(0.0150P)^2^+0.1460P] where P=(Fo^2^+2Fc^2^)/3'
_refine_ls_weighting_scheme calc
_refine_ls_wR_factor_gt 0.0642
_refine_ls_wR_factor_ref 0.0726
_reflns_Friedel_coverage 0.000
_reflns_number_gt 3166
_reflns_number_total 3750
_reflns_threshold_expression 'I > 2\s(I)'
_cod_data_source_file cs0c02025_si_003.cif
_cod_data_source_block 180813_ly_6_intd_2nd
_cod_depositor_comments 'Adding full bibliography for 4517848--4517849.cif.'
_cod_database_code 4517848
_shelx_shelxl_version_number 2016/6
_chemical_oxdiff_formula 'c h n o pd'
_shelx_space_group_comment
;
The symmetry employed for this shelxl refinement is uniquely defined
by the following loop, which should always be used as a source of
symmetry information in preference to the above space-group names.
They are only intended as comments.
;
_shelx_estimated_absorpt_t_max 0.851
_shelx_estimated_absorpt_t_min 0.731
_reflns_odcompleteness_completeness 99.60
_reflns_odcompleteness_iscentric 1
_reflns_odcompleteness_theta 26.32
_olex2_refinement_description
;
1. Fixed Uiso
 At 1.2 times of:
  All C(H) groups, All C(H,H) groups
 At 1.5 times of:
  All C(H,H,H) groups
2.a Ternary CH refined with riding coordinates:
 C13(H13), C14(H14), C16(H16), C17(H17)
2.b Secondary CH2 refined with riding coordinates:
 C11(H11A,H11B), C15(H15A,H15B)
2.c Aromatic/amide H refined with riding coordinates:
 C1(H1), C2(H2), C3(H3), C7(H7), C8(H8), C9(H9), C20(H20), C21(H21), C22(H22),
 C23(H23)
2.d Idealised Me refined as rotating group:
 C24(H24A,H24B,H24C), C25(H25A,H25B,H25C)
;
_olex2_submission_special_instructions 'No special instructions were received'

loop_
_space_group_symop_operation_xyz
'x, y, z'
'-x, -y, -z'

loop_
_atom_site_label
_atom_site_type_symbol
_atom_site_fract_x
_atom_site_fract_y
_atom_site_fract_z
_atom_site_U_iso_or_equiv
_atom_site_adp_type
_atom_site_occupancy
_atom_site_site_symmetry_order
_atom_site_calc_flag
_atom_site_refinement_flags_posn
_atom_site_refinement_flags_adp
_atom_site_refinement_flags_occupancy
_atom_site_disorder_assembly
_atom_site_disorder_group
Pd1 Pd 0.52563(3) 0.20189(3) 0.49617(2) 0.03791(11) Uani 1 1 d . . . . .
O1 O 0.9367(3) 0.2281(4) 0.6480(3) 0.0820(10) Uani 1 1 d . . . . .
O2 O 0.3494(2) 0.2178(3) 0.37957(19) 0.0392(6) Uani 1 1 d . . . . .
N1 N 0.4220(3) 0.2613(3) 0.6497(2) 0.0365(7) Uani 1 1 d . . . . .
N2 N 0.6946(3) 0.2000(3) 0.6088(3) 0.0416(8) Uani 1 1 d . . . . .
C1 C 0.2866(4) 0.2907(4) 0.6644(3) 0.0467(10) Uani 1 1 d . . . . .
H1 H 0.224506 0.283341 0.598844 0.056 Uiso 1 1 calc R . . . .
C2 C 0.2315(4) 0.3320(5) 0.7728(3) 0.0538(11) Uani 1 1 d . . . . .
H2 H 0.135571 0.352795 0.779542 0.065 Uiso 1 1 calc R . . . .
C3 C 0.3228(5) 0.3408(5) 0.8684(4) 0.0614(13) Uani 1 1 d . . . . .
H3 H 0.289133 0.368967 0.941722 0.074 Uiso 1 1 calc R . . . .
C4 C 0.4672(4) 0.3079(4) 0.8574(3) 0.0485(11) Uani 1 1 d . . . . .
C5 C 0.5159(4) 0.2701(4) 0.7450(3) 0.0368(9) Uani 1 1 d . . . . .
C6 C 0.6607(4) 0.2392(4) 0.7247(3) 0.0392(9) Uani 1 1 d . . . . .
C7 C 0.7526(5) 0.2407(4) 0.8213(3) 0.0530(11) Uani 1 1 d . . . . .
H7 H 0.847880 0.218399 0.812410 0.064 Uiso 1 1 calc R . . . .
C8 C 0.7022(5) 0.2760(5) 0.9324(4) 0.0655(13) Uani 1 1 d . . . . .
H8 H 0.766244 0.275862 0.995526 0.079 Uiso 1 1 calc R . . . .
C9 C 0.5665(5) 0.3098(5) 0.9526(4) 0.0633(13) Uani 1 1 d . . . . .
H9 H 0.538328 0.334126 1.027926 0.076 Uiso 1 1 calc R . . . .
C10 C 0.8329(4) 0.1863(4) 0.5798(4) 0.0514(11) Uani 1 1 d . . . . .
C11 C 0.8564(4) 0.1118(4) 0.4559(3) 0.0517(11) Uani 1 1 d . . . . .
H11A H 0.820672 0.012436 0.442355 0.062 Uiso 1 1 calc R . . . .
H11B H 0.958578 0.108287 0.448560 0.062 Uiso 1 1 calc R . . . .
C12 C 0.7899(4) 0.1766(4) 0.3590(3) 0.0455(10) Uani 1 1 d . . . . .
C13 C 0.6298(4) 0.1466(4) 0.3498(3) 0.0386(9) Uani 1 1 d . . . . .
H13 H 0.618201 0.040850 0.324910 0.046 Uiso 1 1 calc R . . . .
C14 C 0.5334(4) 0.2044(4) 0.2633(3) 0.0411(9) Uani 1 1 d . . . . .
H14 H 0.569318 0.182679 0.185934 0.049 Uiso 1 1 calc R . . . .
C15 C 0.4993(4) 0.3678(4) 0.3055(3) 0.0444(10) Uani 1 1 d . . . . .
H15A H 0.567793 0.416894 0.367462 0.053 Uiso 1 1 calc R . . . .
H15B H 0.498710 0.416783 0.242525 0.053 Uiso 1 1 calc R . . . .
C16 C 0.3496(4) 0.3610(4) 0.3491(3) 0.0424(9) Uani 1 1 d . . . . .
H16 H 0.326832 0.443365 0.411239 0.051 Uiso 1 1 calc R . . . .
C17 C 0.3851(4) 0.1346(4) 0.2632(3) 0.0402(9) Uani 1 1 d . . . . .
H17 H 0.384910 0.029254 0.254295 0.048 Uiso 1 1 calc R . . . .
C18 C 0.2715(4) 0.1854(4) 0.1883(3) 0.0414(9) Uani 1 1 d . . . . .
C19 C 0.2454(4) 0.3288(4) 0.2450(3) 0.0419(9) Uani 1 1 d . . . . .
C20 C 0.1451(4) 0.4083(5) 0.1997(3) 0.0490(10) Uani 1 1 d . . . . .
H20 H 0.127313 0.503046 0.237705 0.059 Uiso 1 1 calc R . . . .
C21 C 0.0713(4) 0.3426(5) 0.0956(4) 0.0554(11) Uani 1 1 d . . . . .
H21 H 0.002650 0.394212 0.063345 0.066 Uiso 1 1 calc R . . . .
C22 C 0.0975(4) 0.2021(5) 0.0385(3) 0.0566(12) Uani 1 1 d . . . . .
H22 H 0.046010 0.160646 -0.031191 0.068 Uiso 1 1 calc R . . . .
C23 C 0.1994(4) 0.1220(5) 0.0835(3) 0.0482(10) Uani 1 1 d . . . . .
H23 H 0.218633 0.028232 0.044086 0.058 Uiso 1 1 calc R . . . .
C24 C 0.8360(4) 0.3373(4) 0.3836(4) 0.0616(12) Uani 1 1 d . . . . .
H24A H 0.801280 0.377168 0.320192 0.092 Uiso 1 1 calc GR . . . .
H24B H 0.938249 0.346247 0.392423 0.092 Uiso 1 1 calc GR . . . .
H24C H 0.797236 0.388967 0.453514 0.092 Uiso 1 1 calc GR . . . .
C25 C 0.8530(5) 0.0974(5) 0.2452(3) 0.0662(13) Uani 1 1 d . . . . .
H25A H 0.827014 -0.003942 0.228659 0.099 Uiso 1 1 calc GR . . . .
H25B H 0.955101 0.109273 0.253596 0.099 Uiso 1 1 calc GR . . . .
H25C H 0.816032 0.137883 0.182743 0.099 Uiso 1 1 calc GR . . . .

loop_
_atom_site_aniso_label
_atom_site_aniso_U_11
_atom_site_aniso_U_22
_atom_site_aniso_U_33
_atom_site_aniso_U_23
_atom_site_aniso_U_13
_atom_site_aniso_U_12
Pd1 0.03601(19) 0.04089(19) 0.03726(18) 0.01231(14) -0.00463(13) -0.00178(14)
O1 0.0413(19) 0.117(3) 0.070(2) -0.0076(19) -0.0155(16) -0.0020(19)
O2 0.0423(16) 0.0457(15) 0.0307(13) 0.0132(12) -0.0042(11) -0.0017(12)
N1 0.0337(18) 0.0398(18) 0.0386(17) 0.0172(14) -0.0047(14) -0.0078(14)
N2 0.041(2) 0.0433(19) 0.0400(18) 0.0130(15) -0.0086(15) -0.0021(15)
C1 0.050(3) 0.053(3) 0.039(2) 0.0172(19) -0.003(2) -0.013(2)
C2 0.040(3) 0.074(3) 0.050(3) 0.020(2) 0.002(2) -0.008(2)
C3 0.063(3) 0.075(3) 0.047(3) 0.014(2) 0.013(2) -0.017(3)
C4 0.045(3) 0.055(3) 0.047(2) 0.020(2) -0.006(2) -0.018(2)
C5 0.040(2) 0.036(2) 0.036(2) 0.0160(17) -0.0078(17) -0.0102(17)
C6 0.041(2) 0.034(2) 0.044(2) 0.0173(18) -0.0125(18) -0.0050(17)
C7 0.048(3) 0.059(3) 0.053(3) 0.023(2) -0.018(2) -0.014(2)
C8 0.066(3) 0.079(3) 0.053(3) 0.030(3) -0.027(2) -0.018(3)
C9 0.069(3) 0.085(4) 0.038(2) 0.024(2) -0.011(2) -0.019(3)
C10 0.039(3) 0.049(3) 0.062(3) 0.007(2) -0.009(2) 0.001(2)
C11 0.033(2) 0.056(3) 0.062(3) 0.008(2) -0.005(2) 0.0164(19)
C12 0.040(2) 0.043(2) 0.053(2) 0.0089(19) 0.0057(19) 0.0089(19)
C13 0.044(2) 0.031(2) 0.039(2) 0.0064(17) -0.0039(18) 0.0029(17)
C14 0.048(2) 0.040(2) 0.035(2) 0.0070(17) 0.0020(18) 0.0011(18)
C15 0.052(3) 0.038(2) 0.044(2) 0.0124(18) -0.0056(19) -0.0043(19)
C16 0.048(3) 0.039(2) 0.040(2) 0.0079(18) 0.0012(18) 0.0083(19)
C17 0.052(3) 0.031(2) 0.035(2) 0.0058(17) -0.0048(18) 0.0001(18)
C18 0.045(2) 0.044(2) 0.037(2) 0.0141(18) 0.0011(18) 0.0003(19)
C19 0.040(2) 0.048(2) 0.038(2) 0.0141(19) -0.0010(18) -0.0028(19)
C20 0.042(3) 0.053(3) 0.057(3) 0.021(2) 0.007(2) 0.007(2)
C21 0.043(3) 0.076(3) 0.057(3) 0.039(3) -0.007(2) -0.004(2)
C22 0.048(3) 0.081(3) 0.038(2) 0.013(2) -0.007(2) -0.013(2)
C23 0.045(3) 0.055(3) 0.042(2) 0.007(2) -0.0039(19) 0.004(2)
C24 0.049(3) 0.060(3) 0.077(3) 0.017(2) 0.011(2) 0.001(2)
C25 0.054(3) 0.080(3) 0.061(3) 0.005(2) 0.016(2) 0.014(2)

loop_
_atom_type_symbol
_atom_type_description
_atom_type_scat_dispersion_real
_atom_type_scat_dispersion_imag
_atom_type_scat_source
C C 0.0033 0.0016 'International Tables Vol C Tables 4.2.6.8 and 6.1.1.4'
H H 0.0000 0.0000 'International Tables Vol C Tables 4.2.6.8 and 6.1.1.4'
N N 0.0061 0.0033 'International Tables Vol C Tables 4.2.6.8 and 6.1.1.4'
O O 0.0106 0.0060 'International Tables Vol C Tables 4.2.6.8 and 6.1.1.4'
Pd Pd -0.9988 1.0072 'International Tables Vol C Tables 4.2.6.8 and 6.1.1.4'

loop_
_geom_angle_atom_site_label_1
_geom_angle_atom_site_label_2
_geom_angle_atom_site_label_3
_geom_angle
_geom_angle_site_symmetry_1
_geom_angle_site_symmetry_3
_geom_angle_publ_flag
N1 Pd1 O2 97.68(10) . . ?
N2 Pd1 O2 176.50(10) . . ?
N2 Pd1 N1 81.75(12) . . ?
N2 Pd1 C13 97.12(14) . . ?
C13 Pd1 O2 83.41(12) . . ?
C13 Pd1 N1 178.71(13) . . ?
C16 O2 Pd1 111.42(19) . . ?
C16 O2 C17 95.0(2) . . ?
C17 O2 Pd1 106.6(2) . . ?
C1 N1 Pd1 129.5(2) . . ?
C1 N1 C5 119.4(3) . . ?
C5 N1 Pd1 111.1(2) . . ?
C6 N2 Pd1 112.9(2) . . ?
C10 N2 Pd1 124.6(3) . . ?
C10 N2 C6 121.6(3) . . ?
N1 C1 H1 118.2 . . ?
N1 C1 C2 123.6(4) . . ?
C2 C1 H1 118.2 . . ?
C1 C2 H2 121.1 . . ?
C3 C2 C1 117.8(4) . . ?
C3 C2 H2 121.1 . . ?
C2 C3 H3 119.6 . . ?
C2 C3 C4 120.7(4) . . ?
C4 C3 H3 119.6 . . ?
C3 C4 C5 118.2(4) . . ?
C3 C4 C9 123.7(4) . . ?
C5 C4 C9 118.1(4) . . ?
N1 C5 C4 120.1(4) . . ?
N1 C5 C6 117.3(3) . . ?
C4 C5 C6 122.6(3) . . ?
N2 C6 C5 117.0(3) . . ?
C7 C6 N2 126.3(4) . . ?
C7 C6 C5 116.6(4) . . ?
C6 C7 H7 119.9 . . ?
C6 C7 C8 120.2(4) . . ?
C8 C7 H7 119.9 . . ?
C7 C8 H8 118.2 . . ?
C9 C8 C7 123.6(4) . . ?
C9 C8 H8 118.2 . . ?
C4 C9 H9 120.6 . . ?
C8 C9 C4 118.9(4) . . ?
C8 C9 H9 120.6 . . ?
O1 C10 N2 124.0(4) . . ?
O1 C10 C11 119.0(4) . . ?
N2 C10 C11 116.9(3) . . ?
C10 C11 H11A 107.7 . . ?
C10 C11 H11B 107.7 . . ?
C10 C11 C12 118.3(3) . . ?
H11A C11 H11B 107.1 . . ?
C12 C11 H11A 107.7 . . ?
C12 C11 H11B 107.7 . . ?
C11 C12 C24 108.7(3) . . ?
C11 C12 C25 107.2(3) . . ?
C13 C12 C11 108.0(3) . . ?
C13 C12 C24 115.2(3) . . ?
C13 C12 C25 109.6(3) . . ?
C24 C12 C25 107.9(3) . . ?
Pd1 C13 H13 104.9 . . ?
C12 C13 Pd1 118.0(2) . . ?
C12 C13 H13 104.9 . . ?
C12 C13 C14 120.0(3) . . ?
C14 C13 Pd1 102.4(2) . . ?
C14 C13 H13 104.9 . . ?
C13 C14 H14 112.0 . . ?
C13 C14 C15 113.8(3) . . ?
C13 C14 C17 106.0(3) . . ?
C15 C14 H14 112.0 . . ?
C17 C14 H14 112.0 . . ?
C17 C14 C15 100.3(3) . . ?
C14 C15 H15A 111.3 . . ?
C14 C15 H15B 111.3 . . ?
H15A C15 H15B 109.2 . . ?
C16 C15 C14 102.5(3) . . ?
C16 C15 H15A 111.3 . . ?
C16 C15 H15B 111.3 . . ?
O2 C16 C15 101.5(3) . . ?
O2 C16 H16 115.3 . . ?
O2 C16 C19 100.2(3) . . ?
C15 C16 H16 115.3 . . ?
C19 C16 C15 107.3(3) . . ?
C19 C16 H16 115.3 . . ?
O2 C17 C14 97.6(3) . . ?
O2 C17 H17 114.2 . . ?
O2 C17 C18 100.2(3) . . ?
C14 C17 H17 114.2 . . ?
C18 C17 C14 114.3(3) . . ?
C18 C17 H17 114.2 . . ?
C19 C18 C17 106.0(3) . . ?
C23 C18 C17 133.5(4) . . ?
C23 C18 C19 120.5(4) . . ?
C18 C19 C16 104.5(3) . . ?
C20 C19 C16 134.2(4) . . ?
C20 C19 C18 121.3(4) . . ?
C19 C20 H20 121.1 . . ?
C19 C20 C21 117.8(4) . . ?
C21 C20 H20 121.1 . . ?
C20 C21 H21 119.3 . . ?
C22 C21 C20 121.4(4) . . ?
C22 C21 H21 119.3 . . ?
C21 C22 H22 119.5 . . ?
C21 C22 C23 121.0(4) . . ?
C23 C22 H22 119.5 . . ?
C18 C23 C22 118.1(4) . . ?
C18 C23 H23 121.0 . . ?
C22 C23 H23 121.0 . . ?
C12 C24 H24A 109.5 . . ?
C12 C24 H24B 109.5 . . ?
C12 C24 H24C 109.5 . . ?
H24A C24 H24B 109.5 . . ?
H24A C24 H24C 109.5 . . ?
H24B C24 H24C 109.5 . . ?
C12 C25 H25A 109.5 . . ?
C12 C25 H25B 109.5 . . ?
C12 C25 H25C 109.5 . . ?
H25A C25 H25B 109.5 . . ?
H25A C25 H25C 109.5 . . ?
H25B C25 H25C 109.5 . . ?

loop_
_geom_bond_atom_site_label_1
_geom_bond_atom_site_label_2
_geom_bond_distance
_geom_bond_site_symmetry_2
_geom_bond_publ_flag
Pd1 O2 2.116(2) . ?
Pd1 N1 2.093(3) . ?
Pd1 N2 2.010(3) . ?
Pd1 C13 2.022(3) . ?
O1 C10 1.225(4) . ?
O2 C16 1.485(4) . ?
O2 C17 1.488(4) . ?
N1 C1 1.321(5) . ?
N1 C5 1.375(4) . ?
N2 C6 1.402(4) . ?
N2 C10 1.368(5) . ?
C1 H1 0.9300 . ?
C1 C2 1.395(5) . ?
C2 H2 0.9300 . ?
C2 C3 1.363(5) . ?
C3 H3 0.9300 . ?
C3 C4 1.404(6) . ?
C4 C5 1.411(5) . ?
C4 C9 1.415(5) . ?
C5 C6 1.420(5) . ?
C6 C7 1.387(5) . ?
C7 H7 0.9300 . ?
C7 C8 1.403(5) . ?
C8 H8 0.9300 . ?
C8 C9 1.343(6) . ?
C9 H9 0.9300 . ?
C10 C11 1.511(5) . ?
C11 H11A 0.9700 . ?
C11 H11B 0.9700 . ?
C11 C12 1.530(5) . ?
C12 C13 1.519(5) . ?
C12 C24 1.534(5) . ?
C12 C25 1.548(5) . ?
C13 H13 0.9800 . ?
C13 C14 1.526(5) . ?
C14 H14 0.9800 . ?
C14 C15 1.558(5) . ?
C14 C17 1.535(5) . ?
C15 H15A 0.9700 . ?
C15 H15B 0.9700 . ?
C15 C16 1.538(5) . ?
C16 H16 0.9800 . ?
C16 C19 1.495(5) . ?
C17 H17 0.9800 . ?
C17 C18 1.499(5) . ?
C18 C19 1.403(5) . ?
C18 C23 1.379(5) . ?
C19 C20 1.373(5) . ?
C20 H20 0.9300 . ?
C20 C21 1.383(5) . ?
C21 H21 0.9300 . ?
C21 C22 1.381(6) . ?
C22 H22 0.9300 . ?
C22 C23 1.385(6) . ?
C23 H23 0.9300 . ?
C24 H24A 0.9600 . ?
C24 H24B 0.9600 . ?
C24 H24C 0.9600 . ?
C25 H25A 0.9600 . ?
C25 H25B 0.9600 . ?
C25 H25C 0.9600 . ?
